data_1565225
loop_
_publ_author_name
'Dasgupta, Sanchari'
'Mandal, Arnab'
'Samanta, Debabrata'
'Zangrando, Ennio'
'Maity, Suvendu'
'Das, Debasis'

_publ_section_title
;
 Catalytic promiscuity of a copper(II)-Mannich base complex having
 unprecedented radical pathway in catecholase activity
;
_journal_name_full 'Inorganica Chimica Acta'
_journal_page_first 119480
_journal_paper_doi 10.1016/j.ica.2020.119480
_journal_volume 505
_journal_year 2020
_chemical_formula_moiety 'C60 H94 Cl0.57 Cu4 N4 O10.30, 1.43(Cl O4), H2 O'
_chemical_formula_sum 'C60 H96 Cl2 Cu4 N4 O17'
_chemical_formula_weight 1470.46
_space_group_crystal_system tetragonal
_space_group_IT_number 80
_space_group_name_Hall 'I 4bw'
_space_group_name_H-M_alt 'I 41'
_atom_sites_solution_hydrogens mixed
_cell_angle_alpha 90
_cell_angle_beta 90
_cell_angle_gamma 90
_cell_formula_units_Z 8
_cell_length_a 30.491(8)
_cell_length_b 30.491(9)
_cell_length_c 15.224(4)
_cell_measurement_reflns_used 2090
_cell_measurement_temperature 293(2)
_cell_measurement_theta_max 20.48
_cell_measurement_theta_min 1.10
_cell_volume 14154(7)
_computing_cell_refinement 'BRUKER SMART'
_computing_data_collection 'BRUKER SMART'
_computing_data_reduction 'BRUKER SAINT'
_computing_molecular_graphics 'Ortep3 for Windows (Farrugia,1997)'
_computing_publication_material 'Wingx 1.80.05 (Farrugia, 1999)'
_computing_structure_refinement 'SHELXL-2018/3 (Sheldrick, 2018)'
_computing_structure_solution 'SHELX97 (Sheldrick, 2008)'
_diffrn_ambient_temperature 293(2)
_diffrn_measured_fraction_theta_full 0.995
_diffrn_measured_fraction_theta_max 0.995
_diffrn_measurement_device_type 'BRUKER SMART APEX CCD DIFFRACTOMETER'
_diffrn_measurement_method 'OMEGA-PHI SCAN'
_diffrn_radiation_monochromator graphite
_diffrn_radiation_source 'fine-focus sealed tube'
_diffrn_radiation_type MoK\a
_diffrn_radiation_wavelength 0.71073
_diffrn_reflns_av_R_equivalents 0.0732
_diffrn_reflns_av_unetI/netI 0.0790
_diffrn_reflns_Laue_measured_fraction_full 0.995
_diffrn_reflns_Laue_measured_fraction_max 0.995
_diffrn_reflns_limit_h_max 28
_diffrn_reflns_limit_h_min -31
_diffrn_reflns_limit_k_max 31
_diffrn_reflns_limit_k_min -31
_diffrn_reflns_limit_l_max 14
_diffrn_reflns_limit_l_min -15
_diffrn_reflns_number 23554
_diffrn_reflns_point_group_measured_fraction_full 0.947
_diffrn_reflns_point_group_measured_fraction_max 0.947
_diffrn_reflns_theta_full 21.480
_diffrn_reflns_theta_max 21.480
_diffrn_reflns_theta_min 0.944
_exptl_absorpt_coefficient_mu 1.326
_exptl_absorpt_correction_T_max 0.75
_exptl_absorpt_correction_T_min 0.71
_exptl_absorpt_correction_type multi-scan
_exptl_absorpt_process_details 'BRUKER SADABS'
_exptl_crystal_colour green
_exptl_crystal_density_diffrn 1.380
_exptl_crystal_description needle
_exptl_crystal_F_000 6160
_exptl_crystal_size_max 0.37
_exptl_crystal_size_mid 0.15
_exptl_crystal_size_min 0.15
_refine_diff_density_max 0.585
_refine_diff_density_min -0.326
_refine_diff_density_rms 0.080
_refine_ls_abs_structure_details
;
 Refined as an inversion twin.
;
_refine_ls_abs_structure_Flack 0.76(4)
_refine_ls_extinction_coef .
_refine_ls_extinction_method none
_refine_ls_goodness_of_fit_ref 1.033
_refine_ls_hydrogen_treatment constr
_refine_ls_matrix_type full
_refine_ls_number_parameters 795
_refine_ls_number_reflns 7701
_refine_ls_number_restraints 124
_refine_ls_restrained_S_all 1.055
_refine_ls_R_factor_all 0.1014
_refine_ls_R_factor_gt 0.0619
_refine_ls_shift/su_max 0.004
_refine_ls_shift/su_mean 0.000
_refine_ls_structure_factor_coef Fsqd
_refine_ls_weighting_details 'w=1/[\s^2^(Fo^2^)+(0.1026P)^2^+5.3300P] where P=(Fo^2^+2Fc^2^)/3'
_refine_ls_weighting_scheme calc
_refine_ls_wR_factor_gt 0.1485
_refine_ls_wR_factor_ref 0.1736
_reflns_Friedel_coverage 0.817
_reflns_Friedel_fraction_full 0.895
_reflns_Friedel_fraction_max 0.895
_reflns_number_gt 5302
_reflns_number_total 7701
_reflns_threshold_expression 'I > 2\s(I)'
_cod_data_source_file ICA-2020-505-119480.cif
_cod_data_source_block 1
_cod_depositor_comments
;
The following automatic conversions were performed:

data item '_exptl_absorpt_correction_type' value 'MULTI-SCAN' was
changed to 'multi-scan' in accordance with the built-in table derived
from the CIF Core dictionary named 'cif_core.dic' version 2.4.5 last
updated on 2014-11-21.

Automatic conversion script
Id: cif_fix_values 8738 2021-04-28 16:35:53Z antanas 
;
_cod_original_cell_volume 14154(8)
_cod_database_code 1565225
_shelx_space_group_comment
;
The symmetry employed for this shelxl refinement is uniquely defined
by the following loop, which should always be used as a source of
symmetry information in preference to the above space-group names.
They are only intended as comments.
;
_exptl_absorpt_special_details 'Bruker (2001). Sadabs. Bruker AXS Inc., Madison, Wisconsin, USA'

loop_
_space_group_symop_operation_xyz
'x, y, z'
'-x+1/2, -y+1/2, z+1/2'
'-y, x+1/2, z+1/4'
'y+1/2, -x, z+3/4'
'x+1/2, y+1/2, z+1/2'
'-x+1, -y+1, z+1'
'-y+1/2, x+1, z+3/4'
'y+1, -x+1/2, z+5/4'

loop_
_atom_site_label
_atom_site_type_symbol
_atom_site_fract_x
_atom_site_fract_y
_atom_site_fract_z
_atom_site_U_iso_or_equiv
_atom_site_adp_type
_atom_site_occupancy
_atom_site_site_symmetry_order
_atom_site_calc_flag
_atom_site_refinement_flags_posn
_atom_site_refinement_flags_adp
_atom_site_refinement_flags_occupancy
_atom_site_disorder_assembly
_atom_site_disorder_group
Cu1 Cu 0.11097(7) 0.50682(8) 0.30562(14) 0.0737(7) Uani 1 1 d . . . . .
Cu2 Cu 0.16049(6) 0.50451(6) 0.13662(12) 0.0549(6) Uani 1 1 d . . . . .
Cu3 Cu 0.25996(6) 0.50820(6) 0.14408(12) 0.0530(6) Uani 1 1 d . . . . .
Cu4 Cu 0.31250(7) 0.50665(7) -0.02256(14) 0.0646(6) Uani 1 1 d . . . . .
N1 N 0.1231(5) 0.5267(6) 0.4298(10) 0.076(5) Uani 1 1 d . . . . .
N2 N 0.1182(4) 0.5089(4) 0.0368(9) 0.056(4) Uani 1 1 d . . . . .
N3 N 0.3021(4) 0.4987(4) 0.2416(9) 0.058(4) Uani 1 1 d . . . . .
N4 N 0.3064(5) 0.4818(5) -0.1431(9) 0.071(4) Uani 1 1 d . . . . .
O1 O 0.1436(4) 0.5509(4) 0.2482(8) 0.068(3) Uani 1 1 d . . . . .
O2 O 0.0721(6) 0.4639(7) 0.3640(9) 0.147(8) Uani 1 1 d . . . . .
H2B H 0.083568 0.434763 0.350677 0.177 Uiso 1 1 d . U . . .
O3 O 0.2093(3) 0.5288(3) 0.0743(6) 0.052(3) Uani 1 1 d . . . . .
O4 O 0.1140(4) 0.4753(4) 0.1962(7) 0.065(3) Uani 1 1 d . . . . .
O5 O 0.2111(3) 0.4818(3) 0.2055(6) 0.053(3) Uani 1 1 d . . . . .
O6 O 0.3077(3) 0.5383(3) 0.0863(7) 0.058(3) Uani 1 1 d . . . . .
O7 O 0.2784(4) 0.4635(4) 0.0328(7) 0.063(3) Uani 1 1 d . . . . .
O8 O 0.3553(5) 0.5468(5) -0.0789(10) 0.099(5) Uani 1 1 d . . . . .
H8C H 0.383979 0.540502 -0.055621 0.119 Uiso 1 1 d . U . . .
C1 C 0.1739(7) 0.5774(6) 0.2870(13) 0.070(5) Uani 1 1 d . . . . .
C2 C 0.2078(6) 0.5963(5) 0.2422(11) 0.054(4) Uani 1 1 d . . . . .
H2 H 0.209064 0.592690 0.181601 0.065 Uiso 1 1 calc R U . . .
C3 C 0.2389(5) 0.6196(5) 0.2813(14) 0.065(5) Uani 1 1 d . . . . .
H3 H 0.261621 0.630480 0.246903 0.078 Uiso 1 1 calc R U . . .
C4 C 0.2394(7) 0.6285(6) 0.3702(13) 0.076(5) Uani 1 1 d . . . . .
C5 C 0.2761(7) 0.6569(8) 0.4128(15) 0.091(7) Uani 1 1 d . . . . .
C6 C 0.2033(7) 0.6131(7) 0.4152(13) 0.081(6) Uani 1 1 d . . . . .
H6 H 0.200902 0.620302 0.474321 0.097 Uiso 1 1 calc R U . . .
C7 C 0.1708(6) 0.5881(7) 0.3794(13) 0.077(5) Uani 1 1 d . . . . .
C8 C 0.1303(7) 0.5748(7) 0.4310(13) 0.085(6) Uani 1 1 d . . . . .
H8A H 0.133428 0.584485 0.491343 0.102 Uiso 1 1 calc R U . . .
H8B H 0.104835 0.589301 0.406271 0.102 Uiso 1 1 calc R U . . .
C9 C 0.0828(9) 0.5144(9) 0.4766(15) 0.122(9) Uani 1 1 d . . . . .
H9A H 0.059352 0.534282 0.460043 0.147 Uiso 1 1 calc R U . . .
H9B H 0.087472 0.517223 0.539321 0.147 Uiso 1 1 calc R U . . .
C10 C 0.0689(8) 0.4668(9) 0.4552(14) 0.110(8) Uani 1 1 d . . . . .
H10A H 0.088332 0.445925 0.483450 0.132 Uiso 1 1 calc R U . . .
H10B H 0.039095 0.461271 0.474496 0.132 Uiso 1 1 calc R U . . .
C11 C 0.1621(7) 0.5029(7) 0.4586(13) 0.087(6) Uani 1 1 d . . . . .
H11A H 0.186066 0.510499 0.419534 0.105 Uiso 1 1 calc R U . . .
H11B H 0.156599 0.471777 0.451800 0.105 Uiso 1 1 calc R U . . .
C12 C 0.1769(10) 0.5109(10) 0.5514(16) 0.155(12) Uani 1 1 d . . . . .
H12A H 0.202658 0.493791 0.563182 0.232 Uiso 1 1 calc R U . . .
H12B H 0.183548 0.541475 0.558906 0.232 Uiso 1 1 calc R U . . .
H12C H 0.153990 0.502633 0.591272 0.232 Uiso 1 1 calc R U . . .
C13 C 0.2991(11) 0.6281(10) 0.473(3) 0.207(19) Uani 1 1 d . . . . .
H13A H 0.278650 0.616053 0.514350 0.311 Uiso 1 1 calc R U . . .
H13B H 0.312581 0.604730 0.440384 0.311 Uiso 1 1 calc R U . . .
H13C H 0.321196 0.644412 0.503547 0.311 Uiso 1 1 calc R U . . .
C14 C 0.3073(11) 0.6750(12) 0.350(2) 0.189(14) Uani 1 1 d . U . . .
H14A H 0.292270 0.694141 0.310123 0.284 Uiso 1 1 calc R U . . .
H14B H 0.329427 0.691234 0.381055 0.284 Uiso 1 1 calc R U . . .
H14C H 0.320812 0.651553 0.317893 0.284 Uiso 1 1 calc R U . . .
C15 C 0.2530(12) 0.6936(11) 0.466(2) 0.192(16) Uani 1 1 d . . . . .
H15A H 0.237730 0.712795 0.426145 0.289 Uiso 1 1 calc R U . . .
H15B H 0.232483 0.680793 0.506049 0.289 Uiso 1 1 calc R U . . .
H15C H 0.274523 0.710110 0.497870 0.289 Uiso 1 1 calc R U . . .
C16 C 0.2057(5) 0.5549(5) 0.0034(10) 0.044(4) Uani 1 1 d . . . . .
C17 C 0.2345(5) 0.5881(6) -0.0116(11) 0.058(4) Uani 1 1 d . . . . .
H17 H 0.257460 0.592259 0.027837 0.069 Uiso 1 1 calc R U . . .
C18 C 0.2312(6) 0.6159(6) -0.0832(12) 0.073(5) Uani 1 1 d . . . . .
H18 H 0.250123 0.639582 -0.088903 0.087 Uiso 1 1 calc R U . . .
C19 C 0.1976(6) 0.6076(6) -0.1498(12) 0.066(5) Uani 1 1 d . . . . .
C20 C 0.1963(8) 0.6379(7) -0.2257(14) 0.091(7) Uani 1 1 d . . . . .
C21 C 0.1704(6) 0.5735(6) -0.1320(11) 0.065(5) Uani 1 1 d . . . . .
H21 H 0.148261 0.567727 -0.172428 0.077 Uiso 1 1 calc R U . . .
C22 C 0.1725(5) 0.5464(5) -0.0592(10) 0.052(4) Uani 1 1 d . . . . .
C23 C 0.1428(5) 0.5084(6) -0.0499(11) 0.061(5) Uani 1 1 d . . . . .
H23A H 0.159718 0.481586 -0.054112 0.074 Uiso 1 1 calc R U . . .
H23B H 0.121790 0.508637 -0.097763 0.074 Uiso 1 1 calc R U . . .
C24 C 0.0940(6) 0.4679(6) 0.0496(11) 0.071(5) Uani 1 1 d . . . . .
H24A H 0.113056 0.443048 0.038146 0.086 Uiso 1 1 calc R U . . .
H24B H 0.069457 0.466534 0.009254 0.086 Uiso 1 1 calc R U . . .
C25 C 0.0777(6) 0.4662(7) 0.1426(12) 0.084(6) Uani 1 1 d . . . . .
H25A H 0.054830 0.487763 0.151807 0.101 Uiso 1 1 calc R U . . .
H25B H 0.065995 0.437334 0.155895 0.101 Uiso 1 1 calc R U . . .
C26 C 0.0900(6) 0.5480(6) 0.0432(15) 0.079(5) Uani 1 1 d . . . . .
H26A H 0.107459 0.573937 0.031344 0.094 Uiso 1 1 calc R U . . .
H26B H 0.078824 0.550359 0.102638 0.094 Uiso 1 1 calc R U . . .
C27 C 0.0507(7) 0.5466(8) -0.022(2) 0.129(9) Uani 1 1 d . . . . .
H27A H 0.033384 0.572728 -0.015244 0.194 Uiso 1 1 calc R U . . .
H27B H 0.061541 0.544968 -0.081062 0.194 Uiso 1 1 calc R U . . .
H27C H 0.032904 0.521388 -0.009763 0.194 Uiso 1 1 calc R U . . .
C28 C 0.1880(12) 0.6832(10) -0.200(3) 0.183(13) Uani 1 1 d . U . . .
H28A H 0.187494 0.701423 -0.251679 0.275 Uiso 1 1 calc R U . . .
H28B H 0.160170 0.685071 -0.170833 0.275 Uiso 1 1 calc R U . . .
H28C H 0.210741 0.693057 -0.161376 0.275 Uiso 1 1 calc R U . . .
C29 C 0.1610(10) 0.6264(10) -0.2894(19) 0.162(12) Uani 1 1 d . U . . .
H29A H 0.164775 0.596699 -0.308631 0.243 Uiso 1 1 calc R U . . .
H29B H 0.132924 0.629454 -0.261403 0.243 Uiso 1 1 calc R U . . .
H29C H 0.162506 0.645771 -0.339024 0.243 Uiso 1 1 calc R U . . .
C30 C 0.2402(10) 0.6364(14) -0.279(2) 0.203(18) Uani 1 1 d . . . . .
H30A H 0.246267 0.606781 -0.296703 0.305 Uiso 1 1 calc R U . . .
H30B H 0.237494 0.654514 -0.330698 0.305 Uiso 1 1 calc R U . . .
H30C H 0.263818 0.647146 -0.243485 0.305 Uiso 1 1 calc R U . . .
C31 C 0.2150(5) 0.4542(6) 0.2756(10) 0.053(4) Uani 1 1 d . . . . .
C32 C 0.1873(7) 0.4192(6) 0.2845(11) 0.073(5) Uani 1 1 d . . . . .
H32 H 0.165406 0.414314 0.243099 0.088 Uiso 1 1 calc R U . . .
C33 C 0.1920(7) 0.3914(6) 0.3551(13) 0.077(6) Uani 1 1 d . . . . .
H33 H 0.172775 0.367894 0.360715 0.093 Uiso 1 1 calc R U . . .
C34 C 0.2235(8) 0.3970(6) 0.4164(12) 0.082(6) Uani 1 1 d . . . . .
C35 C 0.2277(10) 0.3644(7) 0.4958(15) 0.112(8) Uani 1 1 d . . . . .
C36 C 0.2523(7) 0.4318(7) 0.4062(12) 0.079(6) Uani 1 1 d . . . . .
H36 H 0.274607 0.435986 0.446907 0.095 Uiso 1 1 calc R U . . .
C37 C 0.2482(6) 0.4600(5) 0.3370(11) 0.060(5) Uani 1 1 d . . . . .
C38 C 0.2783(6) 0.4991(6) 0.3285(10) 0.062(5) Uani 1 1 d . . . . .
H38A H 0.299469 0.498720 0.375935 0.074 Uiso 1 1 calc R U . . .
H38B H 0.261190 0.525792 0.333362 0.074 Uiso 1 1 calc R U . . .
C39 C 0.3299(6) 0.5366(6) 0.2336(13) 0.074(5) Uani 1 1 d . . . . .
H39A H 0.355562 0.532825 0.270534 0.088 Uiso 1 1 calc R U . . .
H39B H 0.314203 0.562316 0.254019 0.088 Uiso 1 1 calc R U . . .
C40 C 0.3441(6) 0.5437(6) 0.1412(13) 0.073(5) Uani 1 1 d . . . . .
H40A H 0.356094 0.572950 0.134485 0.087 Uiso 1 1 calc R U . . .
H40B H 0.366753 0.522659 0.125678 0.087 Uiso 1 1 calc R U . . .
C41 C 0.3256(5) 0.4570(6) 0.2254(12) 0.070(5) Uani 1 1 d . . . . .
H41A H 0.339106 0.458504 0.167848 0.083 Uiso 1 1 calc R U . . .
H41B H 0.304217 0.433416 0.223927 0.083 Uiso 1 1 calc R U . . .
C42 C 0.3614(8) 0.4450(9) 0.2933(19) 0.134(10) Uani 1 1 d . . . . .
H42A H 0.374656 0.417636 0.277305 0.201 Uiso 1 1 calc R U . . .
H42B H 0.383314 0.467604 0.294266 0.201 Uiso 1 1 calc R U . . .
H42C H 0.348341 0.442455 0.350481 0.201 Uiso 1 1 calc R U . . .
C43 C 0.2508(12) 0.3839(10) 0.568(2) 0.178(13) Uani 1 1 d . U . . .
H43A H 0.234794 0.408863 0.588711 0.266 Uiso 1 1 calc R U . . .
H43B H 0.253910 0.362839 0.614037 0.266 Uiso 1 1 calc R U . . .
H43C H 0.279348 0.393089 0.548180 0.266 Uiso 1 1 calc R U . . .
C44 C 0.2513(15) 0.3258(12) 0.461(3) 0.214(16) Uani 1 1 d . U . . .
H44A H 0.235128 0.313407 0.413370 0.321 Uiso 1 1 calc R U . . .
H44B H 0.279844 0.334628 0.441243 0.321 Uiso 1 1 calc R U . . .
H44C H 0.254405 0.304378 0.507101 0.321 Uiso 1 1 calc R U . . .
C45 C 0.1851(15) 0.3435(16) 0.518(3) 0.30(4) Uani 1 1 d . . . . .
H45A H 0.172181 0.331439 0.465897 0.454 Uiso 1 1 calc R U . . .
H45B H 0.189905 0.320428 0.560008 0.454 Uiso 1 1 calc R U . . .
H45C H 0.165712 0.364980 0.542857 0.454 Uiso 1 1 calc R U . . .
C46 C 0.2557(5) 0.4319(5) -0.0070(12) 0.056(4) Uani 1 1 d . . . . .
C47 C 0.2239(6) 0.4101(5) 0.0344(11) 0.056(4) Uani 1 1 d . . . . .
H47 H 0.216938 0.419022 0.091085 0.068 Uiso 1 1 calc R U . . .
C48 C 0.2012(5) 0.3763(6) 0.0006(12) 0.063(5) Uani 1 1 d . . . . .
H48 H 0.180245 0.361926 0.034429 0.076 Uiso 1 1 calc R U . . .
C49 C 0.2092(6) 0.3628(6) -0.0859(12) 0.066(5) Uani 1 1 d . . . . .
C50 C 0.1823(6) 0.3243(6) -0.1264(12) 0.067(5) Uani 1 1 d . . . . .
C51 C 0.2438(6) 0.3820(6) -0.1264(13) 0.076(5) Uani 1 1 d . . . . .
H51 H 0.252436 0.371202 -0.180811 0.091 Uiso 1 1 calc R U . . .
C52 C 0.2668(7) 0.4166(7) -0.0915(13) 0.085(6) Uani 1 1 d . . . . .
C53 C 0.3088(8) 0.4324(6) -0.1360(13) 0.091(7) Uani 1 1 d . . . . .
H53A H 0.334135 0.423827 -0.101652 0.110 Uiso 1 1 calc R U . . .
H53B H 0.311340 0.419455 -0.193998 0.110 Uiso 1 1 calc R U . . .
C54 C 0.3455(11) 0.4990(10) -0.1950(19) 0.157(13) Uani 1 1 d . . . . .
H54A H 0.370522 0.480013 -0.184893 0.188 Uiso 1 1 calc R U . . .
H54B H 0.338635 0.498065 -0.257166 0.188 Uiso 1 1 calc R U . . .
C55 C 0.3568(9) 0.5427(8) -0.1712(16) 0.115(8) Uani 1 1 d . . . . .
H55A H 0.386035 0.549495 -0.192261 0.139 Uiso 1 1 calc R U . . .
H55B H 0.336381 0.563109 -0.197918 0.139 Uiso 1 1 calc R U . . .
C56 C 0.2640(9) 0.4951(10) -0.1754(15) 0.134(10) Uani 1 1 d . . . . .
H56A H 0.261215 0.526303 -0.164453 0.161 Uiso 1 1 calc R U . . .
H56B H 0.242112 0.480577 -0.139441 0.161 Uiso 1 1 calc R U . . .
C57 C 0.2515(13) 0.4871(9) -0.272(2) 0.178(14) Uani 1 1 d . . . . .
H57A H 0.222407 0.497866 -0.282443 0.267 Uiso 1 1 calc R U . . .
H57B H 0.271821 0.502266 -0.309492 0.267 Uiso 1 1 calc R U . . .
H57C H 0.252602 0.456263 -0.284328 0.267 Uiso 1 1 calc R U . . .
C58 C 0.2075(10) 0.2993(10) -0.188(3) 0.185(13) Uani 1 1 d . U . . .
H58A H 0.233198 0.287976 -0.159288 0.277 Uiso 1 1 calc R U . . .
H58B H 0.190125 0.275442 -0.209601 0.277 Uiso 1 1 calc R U . . .
H58C H 0.216153 0.317789 -0.235922 0.277 Uiso 1 1 calc R U . . .
C59 C 0.1431(10) 0.3418(9) -0.169(3) 0.189(17) Uani 1 1 d . . . . .
H59A H 0.126355 0.358555 -0.127606 0.284 Uiso 1 1 calc R U . . .
H59B H 0.151571 0.360374 -0.217270 0.284 Uiso 1 1 calc R U . . .
H59C H 0.125543 0.318027 -0.190948 0.284 Uiso 1 1 calc R U . . .
C60 C 0.1648(9) 0.2916(8) -0.0544(18) 0.140(11) Uani 1 1 d . . . . .
H60A H 0.147710 0.307375 -0.012002 0.211 Uiso 1 1 calc R U . . .
H60B H 0.146871 0.269605 -0.081848 0.211 Uiso 1 1 calc R U . . .
H60C H 0.189171 0.277740 -0.025628 0.211 Uiso 1 1 calc R U . . .
O1W O 0.4358(6) 0.5475(8) -0.0152(19) 0.207(12) Uani 1 1 d . . . . .
H1W H 0.462662 0.563531 -0.015610 0.311 Uiso 1 1 d R U . . .
H2W H 0.444692 0.518791 -0.037040 0.311 Uiso 1 1 d R U . . .
Cl1 Cl 0.0716(5) 0.4458(4) 0.7266(10) 0.190(4) Uani 1 1 d . U . . .
O11 O 0.1049(13) 0.4258(12) 0.680(2) 0.269(15) Uani 1 1 d . U . . .
O12 O 0.0386(10) 0.4627(10) 0.668(2) 0.221(11) Uani 1 1 d . U . . .
O13 O 0.0970(15) 0.4805(17) 0.733(3) 0.32(2) Uani 1 1 d . U . . .
O14 O 0.0517(14) 0.4222(16) 0.777(3) 0.32(2) Uani 1 1 d . U . . .
Cl2A Cl 0.0165(3) 0.6010(4) 0.2878(6) 0.087(4) Uani 0.574(16) 1 d G U P A 1
O21 O 0.0391(7) 0.6248(7) 0.3562(14) 0.151(13) Uani 0.574(16) 1 d G U P A 1
O22 O 0.0287(8) 0.6218(8) 0.2096(11) 0.186(18) Uani 0.574(16) 1 d G U P A 1
O23 O 0.0309(7) 0.5586(4) 0.2958(17) 0.157(13) Uani 0.574(16) 1 d G U P A 1
O24 O -0.0278(3) 0.6063(7) 0.3049(18) 0.134(12) Uani 0.574(16) 1 d G U P A 1
Cl2B Cl -0.0082(5) 0.6279(5) 0.3033(9) 0.100(6) Uani 0.426(16) 1 d DG U P A 2
O25 O -0.0052(10) 0.6735(5) 0.311(2) 0.145(9) Uani 0.426(16) 1 d DG U P A 2
O26 O -0.0546(6) 0.6185(11) 0.303(3) 0.145(9) Uani 0.426(16) 1 d DG U P A 2
O27 O 0.0082(11) 0.6049(9) 0.3733(16) 0.145(9) Uani 0.426(16) 1 d DG U P A 2
O28 O 0.0072(12) 0.6136(11) 0.2226(13) 0.145(9) Uani 0.426(16) 1 d G . P A 2

loop_
_atom_site_aniso_label
_atom_site_aniso_U_11
_atom_site_aniso_U_22
_atom_site_aniso_U_33
_atom_site_aniso_U_23
_atom_site_aniso_U_13
_atom_site_aniso_U_12
Cu1 0.0738(15) 0.1034(17) 0.0439(13) -0.0042(12) -0.0009(12) -0.0249(13)
Cu2 0.0597(12) 0.0660(13) 0.0389(12) 0.0026(10) -0.0107(10) -0.0134(10)
Cu3 0.0560(12) 0.0618(12) 0.0411(11) 0.0015(10) -0.0136(10) -0.0063(10)
Cu4 0.0664(14) 0.0739(15) 0.0536(14) -0.0026(12) -0.0021(12) -0.0144(11)
N1 0.076(11) 0.098(13) 0.053(10) -0.010(9) 0.003(9) -0.016(10)
N2 0.052(8) 0.066(9) 0.050(9) 0.002(7) -0.008(7) -0.015(7)
N3 0.060(9) 0.056(9) 0.058(10) -0.001(7) -0.022(8) -0.010(8)
N4 0.083(11) 0.093(12) 0.037(9) 0.000(8) 0.004(8) -0.027(9)
O1 0.067(7) 0.080(8) 0.056(8) -0.018(6) -0.013(6) -0.022(6)
O2 0.169(15) 0.235(19) 0.038(9) -0.025(10) 0.026(9) -0.134(15)
O3 0.052(6) 0.078(7) 0.026(6) 0.016(6) -0.011(5) -0.013(5)
O4 0.067(7) 0.096(8) 0.032(6) -0.004(6) -0.012(6) -0.035(6)
O5 0.047(6) 0.077(7) 0.036(6) 0.005(6) -0.014(5) -0.013(5)
O6 0.052(7) 0.069(7) 0.052(7) -0.007(6) -0.018(6) -0.017(5)
O7 0.085(8) 0.068(7) 0.037(7) -0.006(6) -0.009(6) -0.026(6)
O8 0.108(11) 0.119(12) 0.071(10) -0.016(8) 0.009(8) -0.046(9)
C1 0.073(13) 0.074(13) 0.063(14) 0.009(11) 0.005(11) 0.015(11)
C2 0.062(11) 0.060(10) 0.039(10) -0.005(9) 0.005(10) -0.005(9)
C3 0.040(10) 0.063(11) 0.093(16) -0.011(10) 0.005(10) -0.010(9)
C4 0.101(16) 0.076(13) 0.051(13) -0.007(10) -0.025(11) -0.016(12)
C5 0.078(14) 0.114(17) 0.082(16) 0.009(14) -0.020(13) -0.034(13)
C6 0.098(15) 0.094(15) 0.051(12) -0.013(11) 0.005(12) -0.036(13)
C7 0.078(13) 0.107(15) 0.046(12) -0.011(11) -0.005(11) -0.014(12)
C8 0.113(17) 0.086(16) 0.056(12) -0.009(10) -0.004(12) 0.009(13)
C9 0.15(2) 0.15(2) 0.061(15) 0.009(16) 0.033(16) -0.018(19)
C10 0.117(18) 0.14(2) 0.069(16) -0.004(14) 0.020(13) -0.072(16)
C11 0.116(17) 0.097(15) 0.049(13) -0.023(11) -0.011(12) 0.008(13)
C12 0.20(3) 0.21(3) 0.055(16) -0.019(18) -0.060(18) 0.05(2)
C13 0.21(3) 0.16(3) 0.26(5) 0.00(3) -0.16(4) 0.00(2)
C14 0.19(2) 0.22(2) 0.16(2) 0.01(2) -0.041(19) -0.10(2)
C15 0.23(4) 0.17(3) 0.18(3) -0.10(3) 0.00(3) -0.03(3)
C16 0.045(9) 0.040(9) 0.049(11) -0.004(8) -0.007(8) -0.013(8)
C17 0.057(10) 0.070(11) 0.047(11) -0.002(9) -0.014(9) -0.008(9)
C18 0.068(12) 0.082(13) 0.069(13) 0.020(11) -0.019(10) -0.028(10)
C19 0.065(12) 0.067(12) 0.065(13) 0.002(10) -0.012(10) 0.006(10)
C20 0.112(18) 0.086(15) 0.074(15) 0.038(12) -0.025(14) 0.003(13)
C21 0.063(11) 0.078(12) 0.053(12) 0.008(10) -0.019(9) -0.023(10)
C22 0.047(10) 0.069(11) 0.041(10) 0.010(9) -0.011(8) -0.016(9)
C23 0.071(12) 0.075(12) 0.039(11) 0.007(8) -0.010(9) -0.003(10)
C24 0.071(12) 0.091(13) 0.051(12) 0.006(10) -0.035(10) -0.037(10)
C25 0.097(15) 0.113(15) 0.042(11) 0.006(12) 0.009(12) -0.045(12)
C26 0.071(12) 0.069(12) 0.096(15) 0.005(11) -0.010(12) 0.013(10)
C27 0.088(16) 0.13(2) 0.17(3) 0.03(2) -0.032(18) 0.026(14)
C28 0.24(3) 0.130(19) 0.18(2) 0.060(19) -0.02(2) 0.008(19)
C29 0.17(2) 0.18(2) 0.13(2) 0.062(18) -0.073(18) -0.027(17)
C30 0.13(3) 0.36(5) 0.11(3) 0.11(3) 0.02(2) 0.04(3)
C31 0.067(11) 0.065(12) 0.027(9) 0.003(8) -0.008(9) -0.020(9)
C32 0.106(15) 0.073(13) 0.041(11) -0.010(10) -0.018(10) -0.014(12)
C33 0.120(17) 0.055(12) 0.057(13) 0.014(10) -0.016(12) -0.007(11)
C34 0.130(18) 0.070(14) 0.045(12) 0.018(10) -0.015(12) -0.014(13)
C35 0.19(3) 0.078(15) 0.068(16) 0.016(12) -0.043(17) -0.004(16)
C36 0.111(16) 0.083(14) 0.043(12) 0.002(11) -0.015(11) 0.003(13)
C37 0.081(13) 0.045(10) 0.053(12) 0.007(9) -0.014(10) -0.012(9)
C38 0.080(12) 0.074(13) 0.031(10) -0.012(8) -0.012(9) 0.016(10)
C39 0.062(12) 0.086(13) 0.073(14) -0.003(11) -0.023(11) -0.020(10)
C40 0.074(12) 0.076(12) 0.068(13) 0.003(11) -0.026(12) -0.027(9)
C41 0.065(11) 0.082(13) 0.062(12) -0.010(10) -0.017(10) 0.008(10)
C42 0.117(19) 0.16(2) 0.13(2) -0.020(19) -0.062(18) 0.061(17)
C43 0.23(2) 0.15(2) 0.15(2) 0.050(19) -0.04(2) -0.030(19)
C44 0.28(3) 0.19(2) 0.18(3) 0.06(2) 0.00(2) 0.05(2)
C45 0.30(5) 0.36(6) 0.26(6) 0.25(5) -0.12(4) -0.18(5)
C46 0.052(10) 0.053(11) 0.061(13) 0.002(10) -0.014(10) -0.018(9)
C47 0.063(11) 0.057(11) 0.049(11) -0.002(9) -0.013(9) -0.002(10)
C48 0.049(10) 0.070(12) 0.071(14) -0.001(10) 0.003(9) -0.013(9)
C49 0.065(12) 0.074(12) 0.059(13) -0.009(10) -0.013(10) -0.017(10)
C50 0.061(11) 0.086(13) 0.053(11) -0.021(10) 0.003(9) -0.010(10)
C51 0.089(14) 0.082(13) 0.056(12) -0.012(11) 0.004(11) -0.016(12)
C52 0.101(15) 0.101(15) 0.055(13) -0.005(12) 0.006(12) -0.056(13)
C53 0.139(19) 0.080(15) 0.055(13) -0.004(11) -0.006(13) 0.007(13)
C54 0.21(3) 0.17(3) 0.09(2) -0.01(2) 0.06(2) -0.08(2)
C55 0.17(2) 0.091(18) 0.09(2) 0.000(14) 0.030(17) -0.035(16)
C56 0.14(2) 0.20(3) 0.061(16) -0.060(17) -0.037(16) 0.05(2)
C57 0.26(4) 0.14(3) 0.13(3) 0.00(2) -0.04(3) 0.00(2)
C58 0.18(2) 0.17(2) 0.20(2) -0.09(2) 0.03(2) -0.069(19)
C59 0.14(2) 0.13(2) 0.29(5) -0.07(3) -0.10(3) -0.03(2)
C60 0.18(3) 0.12(2) 0.12(2) 0.014(17) -0.05(2) -0.066(19)
O1W 0.092(13) 0.26(3) 0.27(3) -0.07(2) 0.022(17) -0.029(14)
Cl1 0.212(9) 0.173(8) 0.184(9) 0.005(8) -0.017(8) 0.051(8)
O11 0.28(2) 0.25(2) 0.27(3) 0.03(2) 0.03(2) 0.06(2)
O12 0.22(2) 0.23(2) 0.21(2) 0.060(18) -0.015(18) 0.013(17)
O13 0.33(3) 0.34(3) 0.29(3) -0.05(2) -0.02(2) -0.03(2)
O14 0.31(3) 0.37(3) 0.27(3) 0.12(2) 0.07(2) 0.04(2)
Cl2A 0.084(7) 0.100(7) 0.079(7) 0.021(6) -0.007(5) -0.006(5)
O21 0.14(2) 0.19(2) 0.13(2) -0.053(18) -0.070(17) -0.011(18)
O22 0.19(3) 0.20(3) 0.17(3) 0.04(2) 0.02(2) -0.03(2)
O23 0.117(19) 0.23(3) 0.13(2) 0.05(2) -0.023(17) -0.029(19)
O24 0.062(15) 0.17(2) 0.17(2) 0.04(2) 0.000(17) -0.048(16)
Cl2B 0.140(12) 0.089(9) 0.072(8) 0.007(7) -0.012(8) -0.027(8)
O25 0.167(15) 0.141(14) 0.127(14) 0.014(12) -0.008(12) -0.001(12)
O26 0.167(15) 0.141(14) 0.127(14) 0.014(12) -0.008(12) -0.001(12)
O27 0.167(15) 0.141(14) 0.127(14) 0.014(12) -0.008(12) -0.001(12)
O28 0.167(15) 0.141(14) 0.127(14) 0.014(12) -0.008(12) -0.001(12)

loop_
_atom_type_symbol
_atom_type_description
_atom_type_scat_dispersion_real
_atom_type_scat_dispersion_imag
_atom_type_scat_source
C C 0.0033 0.0016 'International Tables Vol C Tables 4.2.6.8 and 6.1.1.4'
H H 0.0000 0.0000 'International Tables Vol C Tables 4.2.6.8 and 6.1.1.4'
N N 0.0061 0.0033 'International Tables Vol C Tables 4.2.6.8 and 6.1.1.4'
O O 0.0106 0.0060 'International Tables Vol C Tables 4.2.6.8 and 6.1.1.4'
Cl Cl 0.1484 0.1585 'International Tables Vol C Tables 4.2.6.8 and 6.1.1.4'
Cu Cu 0.3201 1.2651 'International Tables Vol C Tables 4.2.6.8 and 6.1.1.4'

loop_
_geom_angle_atom_site_label_1
_geom_angle_atom_site_label_2
_geom_angle_atom_site_label_3
_geom_angle
_geom_angle_site_symmetry_1
_geom_angle_site_symmetry_3
O1 Cu1 O4 86.0(5) . .
O1 Cu1 O2 174.9(8) . .
O4 Cu1 O2 95.0(5) . .
O1 Cu1 N1 97.1(6) . .
O4 Cu1 N1 162.0(6) . .
O2 Cu1 N1 83.5(6) . .
O1 Cu1 Cu2 49.5(3) . .
O4 Cu1 Cu2 38.5(3) . .
O2 Cu1 Cu2 132.5(5) . .
N1 Cu1 Cu2 136.2(5) . .
O4 Cu2 O3 174.8(5) . .
O4 Cu2 O5 99.4(4) . .
O3 Cu2 O5 78.0(4) . .
O4 Cu2 N2 85.1(5) . .
O3 Cu2 N2 95.7(5) . .
O5 Cu2 N2 157.6(5) . .
O4 Cu2 O1 76.5(4) . .
O3 Cu2 O1 107.8(4) . .
O5 Cu2 O1 89.9(4) . .
N2 Cu2 O1 112.4(5) . .
O4 Cu2 Cu1 39.1(3) . .
O3 Cu2 Cu1 144.2(3) . .
O5 Cu2 Cu1 86.9(3) . .
N2 Cu2 Cu1 109.2(4) . .
O1 Cu2 Cu1 39.2(3) . .
O4 Cu2 Cu3 138.0(3) . .
O3 Cu2 Cu3 39.4(3) . .
O5 Cu2 Cu3 38.6(3) . .
N2 Cu2 Cu3 132.1(4) . .
O1 Cu2 Cu3 100.1(3) . .
Cu1 Cu2 Cu3 118.18(8) . .
O5 Cu3 O6 176.1(5) . .
O5 Cu3 O3 77.9(4) . .
O6 Cu3 O3 101.1(4) . .
O5 Cu3 N3 94.4(5) . .
O6 Cu3 N3 85.6(5) . .
O3 Cu3 N3 162.6(5) . .
O5 Cu3 O7 107.8(4) . .
O6 Cu3 O7 75.9(4) . .
O3 Cu3 O7 89.0(4) . .
N3 Cu3 O7 108.3(5) . .
O5 Cu3 Cu4 144.4(3) . .
O6 Cu3 Cu4 38.8(3) . .
O3 Cu3 Cu4 88.2(3) . .
N3 Cu3 Cu4 106.5(4) . .
O7 Cu3 Cu4 38.7(3) . .
O5 Cu3 Cu2 39.9(3) . .
O6 Cu3 Cu2 138.8(3) . .
O3 Cu3 Cu2 38.0(3) . .
N3 Cu3 Cu2 132.0(4) . .
O7 Cu3 Cu2 101.5(3) . .
Cu4 Cu3 Cu2 120.06(8) . .
O7 Cu4 O6 85.6(5) . .
O7 Cu4 O8 172.3(6) . .
O6 Cu4 O8 96.5(5) . .
O7 Cu4 N4 95.5(5) . .
O6 Cu4 N4 167.5(6) . .
O8 Cu4 N4 84.1(6) . .
O7 Cu4 Cu3 48.4(3) . .
O6 Cu4 Cu3 39.0(3) . .
O8 Cu4 Cu3 135.0(4) . .
N4 Cu4 Cu3 137.3(4) . .
C11 N1 C9 114.2(19) . .
C11 N1 C8 111.4(15) . .
C9 N1 C8 111.8(17) . .
C11 N1 Cu1 106.3(11) . .
C9 N1 Cu1 103.0(13) . .
C8 N1 Cu1 109.5(12) . .
C24 N2 C26 112.8(13) . .
C24 N2 C23 110.8(13) . .
C26 N2 C23 110.7(14) . .
C24 N2 Cu2 99.6(9) . .
C26 N2 Cu2 112.4(11) . .
C23 N2 Cu2 110.1(9) . .
C39 N3 C41 113.0(14) . .
C39 N3 C38 110.6(14) . .
C41 N3 C38 112.7(13) . .
C39 N3 Cu3 101.6(10) . .
C41 N3 Cu3 108.4(10) . .
C38 N3 Cu3 110.1(10) . .
C56 N4 C53 110.3(18) . .
C56 N4 C54 115(2) . .
C53 N4 C54 110.1(18) . .
C56 N4 Cu4 106.9(12) . .
C53 N4 Cu4 108.0(11) . .
C54 N4 Cu4 105.9(13) . .
C1 O1 Cu1 125.5(11) . .
C1 O1 Cu2 122.6(10) . .
Cu1 O1 Cu2 91.3(5) . .
C10 O2 Cu1 116.6(12) . .
C10 O2 H2B 106.9 . .
Cu1 O2 H2B 107.2 . .
C16 O3 Cu2 124.2(9) . .
C16 O3 Cu3 133.1(9) . .
Cu2 O3 Cu3 102.6(4) . .
C25 O4 Cu2 113.8(9) . .
C25 O4 Cu1 124.3(11) . .
Cu2 O4 Cu1 102.4(5) . .
C31 O5 Cu3 124.5(9) . .
C31 O5 Cu2 134.0(9) . .
Cu3 O5 Cu2 101.5(5) . .
C40 O6 Cu4 120.8(11) . .
C40 O6 Cu3 112.4(10) . .
Cu4 O6 Cu3 102.2(4) . .
C46 O7 Cu4 126.2(11) . .
C46 O7 Cu3 130.7(11) . .
Cu4 O7 Cu3 93.0(4) . .
C55 O8 Cu4 113.4(13) . .
C55 O8 H8C 108.6 . .
Cu4 O8 H8C 108.4 . .
C2 C1 O1 123.2(17) . .
C2 C1 C7 116.1(18) . .
O1 C1 C7 120.6(17) . .
C3 C2 C1 122.9(18) . .
C3 C2 H2 118.5 . .
C1 C2 H2 118.5 . .
C2 C3 C4 123.6(18) . .
C2 C3 H3 118.2 . .
C4 C3 H3 118.2 . .
C6 C4 C3 114.2(17) . .
C6 C4 C5 123.9(18) . .
C3 C4 C5 121.7(19) . .
C13 C5 C14 109(3) . .
C13 C5 C4 105.8(19) . .
C14 C5 C4 114(2) . .
C13 C5 C15 109(3) . .
C14 C5 C15 111(3) . .
C4 C5 C15 107.1(19) . .
C7 C6 C4 125.0(18) . .
C7 C6 H6 117.5 . .
C4 C6 H6 117.5 . .
C6 C7 C1 117.8(18) . .
C6 C7 C8 122.3(18) . .
C1 C7 C8 119.7(17) . .
N1 C8 C7 112.3(16) . .
N1 C8 H8A 109.1 . .
C7 C8 H8A 109.1 . .
N1 C8 H8B 109.1 . .
C7 C8 H8B 109.1 . .
H8A C8 H8B 107.9 . .
N1 C9 C10 111.5(19) . .
N1 C9 H9A 109.3 . .
C10 C9 H9A 109.3 . .
N1 C9 H9B 109.3 . .
C10 C9 H9B 109.3 . .
H9A C9 H9B 108.0 . .
O2 C10 C9 104.5(18) . .
O2 C10 H10A 110.9 . .
C9 C10 H10A 110.9 . .
O2 C10 H10B 110.9 . .
C9 C10 H10B 110.9 . .
H10A C10 H10B 108.9 . .
N1 C11 C12 116.5(18) . .
N1 C11 H11A 108.2 . .
C12 C11 H11A 108.2 . .
N1 C11 H11B 108.2 . .
C12 C11 H11B 108.2 . .
H11A C11 H11B 107.3 . .
C11 C12 H12A 109.5 . .
C11 C12 H12B 109.5 . .
H12A C12 H12B 109.5 . .
C11 C12 H12C 109.5 . .
H12A C12 H12C 109.5 . .
H12B C12 H12C 109.5 . .
C5 C13 H13A 109.5 . .
C5 C13 H13B 109.5 . .
H13A C13 H13B 109.5 . .
C5 C13 H13C 109.5 . .
H13A C13 H13C 109.5 . .
H13B C13 H13C 109.5 . .
C5 C14 H14A 109.5 . .
C5 C14 H14B 109.5 . .
H14A C14 H14B 109.5 . .
C5 C14 H14C 109.5 . .
H14A C14 H14C 109.5 . .
H14B C14 H14C 109.5 . .
C5 C15 H15A 109.5 . .
C5 C15 H15B 109.5 . .
H15A C15 H15B 109.5 . .
C5 C15 H15C 109.5 . .
H15A C15 H15C 109.5 . .
H15B C15 H15C 109.5 . .
O3 C16 C17 121.4(14) . .
O3 C16 C22 119.4(13) . .
C17 C16 C22 119.0(15) . .
C16 C17 C18 122.6(16) . .
C16 C17 H17 118.7 . .
C18 C17 H17 118.7 . .
C17 C18 C19 119.5(16) . .
C17 C18 H18 120.2 . .
C19 C18 H18 120.2 . .
C21 C19 C18 114.8(16) . .
C21 C19 C20 128.3(18) . .
C18 C19 C20 116.9(17) . .
C28 C20 C19 113(2) . .
C28 C20 C29 106(2) . .
C19 C20 C29 112.3(19) . .
C28 C20 C30 108(2) . .
C19 C20 C30 111.5(19) . .
C29 C20 C30 106(2) . .
C19 C21 C22 126.1(15) . .
C19 C21 H21 117.0 . .
C22 C21 H21 117.0 . .
C21 C22 C16 117.7(14) . .
C21 C22 C23 121.0(14) . .
C16 C22 C23 121.2(14) . .
C22 C23 N2 112.3(13) . .
C22 C23 H23A 109.2 . .
N2 C23 H23A 109.2 . .
C22 C23 H23B 109.2 . .
N2 C23 H23B 109.2 . .
H23A C23 H23B 107.9 . .
N2 C24 C25 108.8(14) . .
N2 C24 H24A 109.9 . .
C25 C24 H24A 109.9 . .
N2 C24 H24B 109.9 . .
C25 C24 H24B 109.9 . .
H24A C24 H24B 108.3 . .
O4 C25 C24 106.2(14) . .
O4 C25 H25A 110.5 . .
C24 C25 H25A 110.5 . .
O4 C25 H25B 110.5 . .
C24 C25 H25B 110.5 . .
H25A C25 H25B 108.7 . .
N2 C26 C27 112.8(16) . .
N2 C26 H26A 109.0 . .
C27 C26 H26A 109.0 . .
N2 C26 H26B 109.0 . .
C27 C26 H26B 109.0 . .
H26A C26 H26B 107.8 . .
C26 C27 H27A 109.5 . .
C26 C27 H27B 109.5 . .
H27A C27 H27B 109.5 . .
C26 C27 H27C 109.5 . .
H27A C27 H27C 109.5 . .
H27B C27 H27C 109.5 . .
C20 C28 H28A 109.5 . .
C20 C28 H28B 109.5 . .
H28A C28 H28B 109.5 . .
C20 C28 H28C 109.5 . .
H28A C28 H28C 109.5 . .
H28B C28 H28C 109.5 . .
C20 C29 H29A 109.5 . .
C20 C29 H29B 109.5 . .
H29A C29 H29B 109.5 . .
C20 C29 H29C 109.5 . .
H29A C29 H29C 109.5 . .
H29B C29 H29C 109.5 . .
C20 C30 H30A 109.5 . .
C20 C30 H30B 109.5 . .
H30A C30 H30B 109.5 . .
C20 C30 H30C 109.5 . .
H30A C30 H30C 109.5 . .
H30B C30 H30C 109.5 . .
O5 C31 C32 120.2(14) . .
O5 C31 C37 120.8(14) . .
C32 C31 C37 118.9(15) . .
C31 C32 C33 119.5(17) . .
C31 C32 H32 120.2 . .
C33 C32 H32 120.2 . .
C34 C33 C32 122.4(18) . .
C34 C33 H33 118.8 . .
C32 C33 H33 118.8 . .
C33 C34 C36 118.1(17) . .
C33 C34 C35 120.6(19) . .
C36 C34 C35 121(2) . .
C43 C35 C44 111(3) . .
C43 C35 C45 116(3) . .
C44 C35 C45 99(3) . .
C43 C35 C34 111(2) . .
C44 C35 C34 106(2) . .
C45 C35 C34 112(2) . .
C37 C36 C34 120.8(18) . .
C37 C36 H36 119.6 . .
C34 C36 H36 119.6 . .
C36 C37 C31 120.3(16) . .
C36 C37 C38 120.6(16) . .
C31 C37 C38 119.0(14) . .
C37 C38 N3 111.2(13) . .
C37 C38 H38A 109.4 . .
N3 C38 H38A 109.4 . .
C37 C38 H38B 109.4 . .
N3 C38 H38B 109.4 . .
H38A C38 H38B 108.0 . .
N3 C39 C40 111.6(15) . .
N3 C39 H39A 109.3 . .
C40 C39 H39A 109.3 . .
N3 C39 H39B 109.3 . .
C40 C39 H39B 109.3 . .
H39A C39 H39B 108.0 . .
O6 C40 C39 108.4(14) . .
O6 C40 H40A 110.0 . .
C39 C40 H40A 110.0 . .
O6 C40 H40B 110.0 . .
C39 C40 H40B 110.0 . .
H40A C40 H40B 108.4 . .
N3 C41 C42 115.7(16) . .
N3 C41 H41A 108.4 . .
C42 C41 H41A 108.4 . .
N3 C41 H41B 108.4 . .
C42 C41 H41B 108.4 . .
H41A C41 H41B 107.4 . .
C41 C42 H42A 109.5 . .
C41 C42 H42B 109.5 . .
H42A C42 H42B 109.5 . .
C41 C42 H42C 109.5 . .
H42A C42 H42C 109.5 . .
H42B C42 H42C 109.5 . .
C35 C43 H43A 109.5 . .
C35 C43 H43B 109.5 . .
H43A C43 H43B 109.5 . .
C35 C43 H43C 109.5 . .
H43A C43 H43C 109.5 . .
H43B C43 H43C 109.5 . .
C35 C44 H44A 109.5 . .
C35 C44 H44B 109.5 . .
H44A C44 H44B 109.5 . .
C35 C44 H44C 109.5 . .
H44A C44 H44C 109.5 . .
H44B C44 H44C 109.5 . .
C35 C45 H45A 109.5 . .
C35 C45 H45B 109.5 . .
H45A C45 H45B 109.5 . .
C35 C45 H45C 109.5 . .
H45A C45 H45C 109.5 . .
H45B C45 H45C 109.5 . .
C47 C46 O7 121.6(16) . .
C47 C46 C52 116.2(15) . .
O7 C46 C52 121.9(16) . .
C46 C47 C48 125.2(17) . .
C46 C47 H47 117.4 . .
C48 C47 H47 117.4 . .
C47 C48 C49 119.6(16) . .
C47 C48 H48 120.2 . .
C49 C48 H48 120.2 . .
C51 C49 C48 115.9(16) . .
C51 C49 C50 123.7(17) . .
C48 C49 C50 120.0(16) . .
C58 C50 C59 110(2) . .
C58 C50 C49 112.2(17) . .
C59 C50 C49 109.4(17) . .
C58 C50 C60 107(2) . .
C59 C50 C60 105(2) . .
C49 C50 C60 112.4(16) . .
C49 C51 C52 123.6(18) . .
C49 C51 H51 118.2 . .
C52 C51 H51 118.2 . .
C51 C52 C46 118.9(17) . .
C51 C52 C53 119.9(19) . .
C46 C52 C53 120.2(16) . .
N4 C53 C52 107.8(17) . .
N4 C53 H53A 110.1 . .
C52 C53 H53A 110.1 . .
N4 C53 H53B 110.1 . .
C52 C53 H53B 110.1 . .
H53A C53 H53B 108.5 . .
C55 C54 N4 112(2) . .
C55 C54 H54A 109.1 . .
N4 C54 H54A 109.1 . .
C55 C54 H54B 109.1 . .
N4 C54 H54B 109.1 . .
H54A C54 H54B 107.9 . .
O8 C55 C54 109(2) . .
O8 C55 H55A 109.8 . .
C54 C55 H55A 109.8 . .
O8 C55 H55B 109.8 . .
C54 C55 H55B 109.8 . .
H55A C55 H55B 108.3 . .
N4 C56 C57 120(2) . .
N4 C56 H56A 107.3 . .
C57 C56 H56A 107.3 . .
N4 C56 H56B 107.3 . .
C57 C56 H56B 107.3 . .
H56A C56 H56B 106.9 . .
C56 C57 H57A 109.5 . .
C56 C57 H57B 109.5 . .
H57A C57 H57B 109.5 . .
C56 C57 H57C 109.5 . .
H57A C57 H57C 109.5 . .
H57B C57 H57C 109.5 . .
C50 C58 H58A 109.5 . .
C50 C58 H58B 109.5 . .
H58A C58 H58B 109.5 . .
C50 C58 H58C 109.5 . .
H58A C58 H58C 109.5 . .
H58B C58 H58C 109.5 . .
C50 C59 H59A 109.5 . .
C50 C59 H59B 109.5 . .
H59A C59 H59B 109.5 . .
C50 C59 H59C 109.5 . .
H59A C59 H59C 109.5 . .
H59B C59 H59C 109.5 . .
C50 C60 H60A 109.5 . .
C50 C60 H60B 109.5 . .
H60A C60 H60B 109.5 . .
C50 C60 H60C 109.5 . .
H60A C60 H60C 109.5 . .
H60B C60 H60C 109.5 . .
H1W O1W H2W 102.7 . .
O14 Cl1 O11 115(3) . .
O14 Cl1 O13 137(4) . .
O11 Cl1 O13 88(3) . .
O14 Cl1 O12 104(3) . .
O11 Cl1 O12 111(2) . .
O13 Cl1 O12 100(2) . .
O23 Cl2A O24 113.8 . .
O23 Cl2A O22 114.8 . .
O24 Cl2A O22 111.4 . .
O23 Cl2A O21 104.9 . .
O24 Cl2A O21 105.7 . .
O22 Cl2A O21 105.1 . .
O27 Cl2B O28 113.8 . .
O27 Cl2B O25 114.8 . .
O28 Cl2B O25 111.4 . .
O27 Cl2B O26 104.9 . .
O28 Cl2B O26 105.7 . .
O25 Cl2B O26 105.1 . .

loop_
_geom_bond_atom_site_label_1
_geom_bond_atom_site_label_2
_geom_bond_distance
_geom_bond_site_symmetry_2
Cu1 O1 1.887(12) .
Cu1 O4 1.926(11) .
Cu1 O2 1.977(14) .
Cu1 N1 2.020(15) .
Cu1 Cu2 2.984(3) .
Cu2 O4 1.903(10) .
Cu2 O3 1.914(10) .
Cu2 O5 1.989(10) .
Cu2 N2 1.996(13) .
Cu2 O1 2.271(11) .
Cu2 Cu3 3.037(3) .
Cu3 O5 1.934(10) .
Cu3 O6 1.932(10) .
Cu3 O3 1.977(9) .
Cu3 N3 1.984(13) .
Cu3 O7 2.245(11) .
Cu3 Cu4 3.001(3) .
Cu4 O7 1.877(11) .
Cu4 O6 1.924(10) .
Cu4 O8 1.984(13) .
Cu4 N4 1.994(14) .
N1 C11 1.46(2) .
N1 C9 1.47(3) .
N1 C8 1.48(2) .
N2 C24 1.47(2) .
N2 C26 1.47(2) .
N2 C23 1.52(2) .
N3 C39 1.44(2) .
N3 C41 1.48(2) .
N3 C38 1.51(2) .
N4 C56 1.44(3) .
N4 C53 1.51(2) .
N4 C54 1.52(3) .
O1 C1 1.36(2) .
O2 C10 1.40(3) .
O2 H2B 0.9748 .
O3 C16 1.346(18) .
O4 C25 1.40(2) .
O5 C31 1.366(18) .
O6 C40 1.401(18) .
O7 C46 1.332(18) .
O8 C55 1.41(3) .
O8 H8C 0.9629 .
C1 C2 1.36(2) .
C1 C7 1.45(3) .
C2 C3 1.33(2) .
C2 H2 0.9300 .
C3 C4 1.38(3) .
C3 H3 0.9300 .
C4 C6 1.38(3) .
C4 C5 1.56(3) .
C5 C13 1.45(3) .
C5 C14 1.46(4) .
C5 C15 1.55(3) .
C6 C7 1.36(2) .
C6 H6 0.9300 .
C7 C8 1.52(3) .
C8 H8A 0.9700 .
C8 H8B 0.9700 .
C9 C10 1.55(3) .
C9 H9A 0.9700 .
C9 H9B 0.9700 .
C10 H10A 0.9700 .
C10 H10B 0.9700 .
C11 C12 1.50(3) .
C11 H11A 0.9700 .
C11 H11B 0.9700 .
C12 H12A 0.9600 .
C12 H12B 0.9600 .
C12 H12C 0.9600 .
C13 H13A 0.9600 .
C13 H13B 0.9600 .
C13 H13C 0.9600 .
C14 H14A 0.9600 .
C14 H14B 0.9600 .
C14 H14C 0.9600 .
C15 H15A 0.9600 .
C15 H15B 0.9600 .
C15 H15C 0.9600 .
C16 C17 1.36(2) .
C16 C22 1.41(2) .
C17 C18 1.38(2) .
C17 H17 0.9300 .
C18 C19 1.46(2) .
C18 H18 0.9300 .
C19 C21 1.36(2) .
C19 C20 1.48(3) .
C20 C28 1.46(4) .
C20 C29 1.49(3) .
C20 C30 1.57(3) .
C21 C22 1.38(2) .
C21 H21 0.9300 .
C22 C23 1.48(2) .
C23 H23A 0.9700 .
C23 H23B 0.9700 .
C24 C25 1.50(3) .
C24 H24A 0.9700 .
C24 H24B 0.9700 .
C25 H25A 0.9700 .
C25 H25B 0.9700 .
C26 C27 1.56(3) .
C26 H26A 0.9700 .
C26 H26B 0.9700 .
C27 H27A 0.9600 .
C27 H27B 0.9600 .
C27 H27C 0.9600 .
C28 H28A 0.9600 .
C28 H28B 0.9600 .
C28 H28C 0.9600 .
C29 H29A 0.9600 .
C29 H29B 0.9600 .
C29 H29C 0.9600 .
C30 H30A 0.9600 .
C30 H30B 0.9600 .
C30 H30C 0.9600 .
C31 C32 1.37(2) .
C31 C37 1.39(2) .
C32 C33 1.38(2) .
C32 H32 0.9300 .
C33 C34 1.35(3) .
C33 H33 0.9300 .
C34 C36 1.39(3) .
C34 C35 1.57(3) .
C35 C43 1.43(4) .
C35 C44 1.48(4) .
C35 C45 1.49(4) .
C36 C37 1.36(2) .
C36 H36 0.9300 .
C37 C38 1.51(2) .
C38 H38A 0.9700 .
C38 H38B 0.9700 .
C39 C40 1.49(3) .
C39 H39A 0.9700 .
C39 H39B 0.9700 .
C40 H40A 0.9700 .
C40 H40B 0.9700 .
C41 C42 1.55(3) .
C41 H41A 0.9700 .
C41 H41B 0.9700 .
C42 H42A 0.9600 .
C42 H42B 0.9600 .
C42 H42C 0.9600 .
C43 H43A 0.9600 .
C43 H43B 0.9600 .
C43 H43C 0.9600 .
C44 H44A 0.9600 .
C44 H44B 0.9600 .
C44 H44C 0.9600 .
C45 H45A 0.9600 .
C45 H45B 0.9600 .
C45 H45C 0.9600 .
C46 C47 1.33(2) .
C46 C52 1.41(3) .
C47 C48 1.35(2) .
C47 H47 0.9300 .
C48 C49 1.40(2) .
C48 H48 0.9300 .
C49 C51 1.35(2) .
C49 C50 1.56(2) .
C50 C58 1.43(3) .
C50 C59 1.46(3) .
C50 C60 1.58(3) .
C51 C52 1.37(2) .
C51 H51 0.9300 .
C52 C53 1.53(3) .
C53 H53A 0.9700 .
C53 H53B 0.9700 .
C54 C55 1.42(3) .
C54 H54A 0.9700 .
C54 H54B 0.9700 .
C55 H55A 0.9700 .
C55 H55B 0.9700 .
C56 C57 1.54(4) .
C56 H56A 0.9700 .
C56 H56B 0.9700 .
C57 H57A 0.9600 .
C57 H57B 0.9600 .
C57 H57C 0.9600 .
C58 H58A 0.9600 .
C58 H58B 0.9600 .
C58 H58C 0.9600 .
C59 H59A 0.9600 .
C59 H59B 0.9600 .
C59 H59C 0.9600 .
C60 H60A 0.9600 .
C60 H60B 0.9600 .
C60 H60C 0.9600 .
O1W H1W 0.9531 .
O1W H2W 0.9756 .
Cl1 O14 1.21(4) .
Cl1 O11 1.38(4) .
Cl1 O13 1.31(5) .
Cl1 O12 1.44(3) .
Cl2A O23 1.3715 .
Cl2A O24 1.3858 .
Cl2A O22 1.3987 .
Cl2A O21 1.4426 .
Cl2B O27 1.3714 .
Cl2B O28 1.3858 .
Cl2B O25 1.3987 .
Cl2B O26 1.4426 .

loop_
_geom_torsion_atom_site_label_1
_geom_torsion_atom_site_label_2
_geom_torsion_atom_site_label_3
_geom_torsion_atom_site_label_4
_geom_torsion
_geom_torsion_site_symmetry_1
_geom_torsion_site_symmetry_2
_geom_torsion_site_symmetry_3
_geom_torsion_site_symmetry_4
O4 Cu1 O1 C1 -146.6(13) . . . .
N1 Cu1 O1 C1 15.5(14) . . . .
Cu2 Cu1 O1 C1 -132.7(14) . . . .
O4 Cu1 O1 Cu2 -13.9(4) . . . .
N1 Cu1 O1 Cu2 148.2(6) . . . .
O6 Cu4 O7 C46 161.1(13) . . . .
N4 Cu4 O7 C46 -6.5(14) . . . .
Cu3 Cu4 O7 C46 148.0(15) . . . .
O6 Cu4 O7 Cu3 13.1(4) . . . .
N4 Cu4 O7 Cu3 -154.4(6) . . . .
Cu1 O1 C1 C2 154.1(13) . . . .
Cu2 O1 C1 C2 35(2) . . . .
Cu1 O1 C1 C7 -28(2) . . . .
Cu2 O1 C1 C7 -147.0(14) . . . .
O1 C1 C2 C3 -175.2(16) . . . .
C7 C1 C2 C3 7(2) . . . .
C1 C2 C3 C4 -3(3) . . . .
C2 C3 C4 C6 -3(3) . . . .
C2 C3 C4 C5 -178.5(17) . . . .
C6 C4 C5 C13 69(3) . . . .
C3 C4 C5 C13 -116(3) . . . .
C6 C4 C5 C14 -171(2) . . . .
C3 C4 C5 C14 4(3) . . . .
C6 C4 C5 C15 -47(3) . . . .
C3 C4 C5 C15 127(2) . . . .
C3 C4 C6 C7 5(3) . . . .
C5 C4 C6 C7 -180(2) . . . .
C4 C6 C7 C1 -1(3) . . . .
C4 C6 C7 C8 -176(2) . . . .
C2 C1 C7 C6 -5(3) . . . .
O1 C1 C7 C6 177.0(17) . . . .
C2 C1 C7 C8 170.1(17) . . . .
O1 C1 C7 C8 -8(3) . . . .
C11 N1 C8 C7 53(2) . . . .
C9 N1 C8 C7 -177.5(17) . . . .
Cu1 N1 C8 C7 -64.0(17) . . . .
C6 C7 C8 N1 -126(2) . . . .
C1 C7 C8 N1 59(2) . . . .
C11 N1 C9 C10 -67(2) . . . .
C8 N1 C9 C10 165.2(19) . . . .
Cu1 N1 C9 C10 48(2) . . . .
Cu1 O2 C10 C9 22(3) . . . .
N1 C9 C10 O2 -47(3) . . . .
C9 N1 C11 C12 -65(3) . . . .
C8 N1 C11 C12 63(3) . . . .
Cu1 N1 C11 C12 -178(2) . . . .
Cu2 O3 C16 C17 145.4(12) . . . .
Cu3 O3 C16 C17 -31(2) . . . .
Cu2 O3 C16 C22 -37.7(19) . . . .
Cu3 O3 C16 C22 146.0(12) . . . .
O3 C16 C17 C18 -178.9(16) . . . .
C22 C16 C17 C18 4(3) . . . .
C16 C17 C18 C19 -5(3) . . . .
C17 C18 C19 C21 3(3) . . . .
C17 C18 C19 C20 -178.6(17) . . . .
C21 C19 C20 C28 117(3) . . . .
C18 C19 C20 C28 -61(3) . . . .
C21 C19 C20 C29 -2(3) . . . .
C18 C19 C20 C29 180(2) . . . .
C21 C19 C20 C30 -121(3) . . . .
C18 C19 C20 C30 61(3) . . . .
C18 C19 C21 C22 -1(3) . . . .
C20 C19 C21 C22 -179.1(19) . . . .
C19 C21 C22 C16 1(3) . . . .
C19 C21 C22 C23 -176.1(17) . . . .
O3 C16 C22 C21 -178.9(14) . . . .
C17 C16 C22 C21 -2(2) . . . .
O3 C16 C22 C23 -2(2) . . . .
C17 C16 C22 C23 174.7(15) . . . .
C21 C22 C23 N2 -126.5(16) . . . .
C16 C22 C23 N2 57(2) . . . .
C24 N2 C23 C22 -171.8(13) . . . .
C26 N2 C23 C22 62.3(17) . . . .
Cu2 N2 C23 C22 -62.6(15) . . . .
C26 N2 C24 C25 -66.2(19) . . . .
C23 N2 C24 C25 169.0(14) . . . .
Cu2 N2 C24 C25 53.1(16) . . . .
Cu2 O4 C25 C24 20.1(19) . . . .
Cu1 O4 C25 C24 145.9(12) . . . .
N2 C24 C25 O4 -50(2) . . . .
C24 N2 C26 C27 -56(2) . . . .
C23 N2 C26 C27 69(2) . . . .
Cu2 N2 C26 C27 -167.6(15) . . . .
Cu3 O5 C31 C32 -142.3(14) . . . .
Cu2 O5 C31 C32 35(2) . . . .
Cu3 O5 C31 C37 35(2) . . . .
Cu2 O5 C31 C37 -147.3(13) . . . .
O5 C31 C32 C33 179.3(16) . . . .
C37 C31 C32 C33 2(3) . . . .
C31 C32 C33 C34 -1(3) . . . .
C32 C33 C34 C36 -1(3) . . . .
C32 C33 C34 C35 -180(2) . . . .
C33 C34 C35 C43 -159(3) . . . .
C36 C34 C35 C43 22(4) . . . .
C33 C34 C35 C44 81(3) . . . .
C36 C34 C35 C44 -98(3) . . . .
C33 C34 C35 C45 -27(4) . . . .
C36 C34 C35 C45 154(3) . . . .
C33 C34 C36 C37 1(3) . . . .
C35 C34 C36 C37 -180(2) . . . .
C34 C36 C37 C31 0(3) . . . .
C34 C36 C37 C38 177.0(17) . . . .
O5 C31 C37 C36 -179.1(16) . . . .
C32 C31 C37 C36 -2(3) . . . .
O5 C31 C37 C38 4(2) . . . .
C32 C31 C37 C38 -178.7(16) . . . .
C36 C37 C38 N3 123.6(17) . . . .
C31 C37 C38 N3 -59(2) . . . .
C39 N3 C38 C37 178.8(13) . . . .
C41 N3 C38 C37 -53.7(17) . . . .
Cu3 N3 C38 C37 67.4(14) . . . .
C41 N3 C39 C40 68.2(19) . . . .
C38 N3 C39 C40 -164.5(14) . . . .
Cu3 N3 C39 C40 -47.6(16) . . . .
Cu4 O6 C40 C39 -137.7(12) . . . .
Cu3 O6 C40 C39 -16.9(17) . . . .
N3 C39 C40 O6 45(2) . . . .
C39 N3 C41 C42 66(2) . . . .
C38 N3 C41 C42 -60(2) . . . .
Cu3 N3 C41 C42 177.6(16) . . . .
Cu4 O7 C46 C47 -162.4(12) . . . .
Cu3 O7 C46 C47 -27(2) . . . .
Cu4 O7 C46 C52 24(2) . . . .
Cu3 O7 C46 C52 159.9(14) . . . .
O7 C46 C47 C48 -176.2(15) . . . .
C52 C46 C47 C48 -2(3) . . . .
C46 C47 C48 C49 -3(3) . . . .
C47 C48 C49 C51 8(3) . . . .
C47 C48 C49 C50 -178.7(16) . . . .
C51 C49 C50 C58 26(3) . . . .
C48 C49 C50 C58 -147(2) . . . .
C51 C49 C50 C59 -97(3) . . . .
C48 C49 C50 C59 90(3) . . . .
C51 C49 C50 C60 147(2) . . . .
C48 C49 C50 C60 -26(3) . . . .
C48 C49 C51 C52 -8(3) . . . .
C50 C49 C51 C52 178.5(19) . . . .
C49 C51 C52 C46 3(3) . . . .
C49 C51 C52 C53 172.3(19) . . . .
C47 C46 C52 C51 2(3) . . . .
O7 C46 C52 C51 175.9(17) . . . .
C47 C46 C52 C53 -166.6(17) . . . .
O7 C46 C52 C53 7(3) . . . .
C56 N4 C53 C52 -46(2) . . . .
C54 N4 C53 C52 -174.6(18) . . . .
Cu4 N4 C53 C52 70.3(16) . . . .
C51 C52 C53 N4 133(2) . . . .
C46 C52 C53 N4 -59(2) . . . .
C56 N4 C54 C55 82(3) . . . .
C53 N4 C54 C55 -153(2) . . . .
Cu4 N4 C54 C55 -36(3) . . . .
Cu4 O8 C55 C54 -29(3) . . . .
N4 C54 C55 O8 43(4) . . . .
C53 N4 C56 C57 -72(3) . . . .
C54 N4 C56 C57 54(3) . . . .
Cu4 N4 C56 C57 171(2) . . . .
